data_4085556
loop_
_publ_author_name
'Massard, Alexandre'
'Braunstein, Pierre'
'Danopoulos, Andreas A.'
'Choua, Sylvie'
'Rabu, Pierre'

_publ_section_title
;
 Studies on Three-Coordinate [Co{N(SiMe3)2}2L] Complexes, L =
 N-Heterocyclic Carbene
;
_journal_issue 11
_journal_name_full Organometallics
_journal_page_first 2429
_journal_paper_doi 10.1021/om501178p
_journal_volume 34
_journal_year 2015
_chemical_formula_moiety 'C51 H72 Co N4'
_chemical_formula_sum 'C51 H72 Co N4'
_chemical_formula_weight 800.05
_chemical_name_systematic
;
 ?
;
_space_group_crystal_system monoclinic
_space_group_IT_number 15
_space_group_name_Hall '-C 2yc'
_space_group_name_H-M_alt 'C 1 2/c 1'
_symmetry_space_group_name_Hall '-C 2yc'
_symmetry_space_group_name_H-M 'C 1 2/c 1'
_atom_sites_solution_hydrogens mixed
_atom_sites_solution_primary direct
_atom_sites_solution_secondary difmap
_audit_creation_method SHELXL-2013
_cell_angle_alpha 90
_cell_angle_beta 112.3690(10)
_cell_angle_gamma 90
_cell_formula_units_Z 4
_cell_length_a 21.6856(8)
_cell_length_b 9.3146(3)
_cell_length_c 24.5721(9)
_cell_measurement_reflns_used 6804
_cell_measurement_temperature 173(2)
_cell_measurement_theta_max 29.45
_cell_measurement_theta_min 2.41
_cell_volume 4589.9(3)
_computing_cell_refinement 'Bruker SAINT'
_computing_data_collection 'Bruker APEX2'
_computing_data_reduction 'Bruker SAINT'
_computing_molecular_graphics 'Bruker SHELXTL'
_computing_publication_material 'Bruker SHELXTL'
_computing_structure_refinement 'SHELXL-2013 (Sheldrick, 2013)'
_computing_structure_solution 'SHELXS-2013 (Sheldrick, 2013)'
_diffrn_ambient_temperature 173(2)
_diffrn_measured_fraction_theta_full 1.000
_diffrn_measured_fraction_theta_max 0.994
_diffrn_measurement_device_type 'Bruker APEX-II CCD'
_diffrn_measurement_method '\f and \w scans'
_diffrn_radiation_type MoK\a
_diffrn_radiation_wavelength 0.71073
_diffrn_reflns_av_R_equivalents 0.0689
_diffrn_reflns_av_unetI/netI 0.0583
_diffrn_reflns_Laue_measured_fraction_full 1.000
_diffrn_reflns_Laue_measured_fraction_max 0.994
_diffrn_reflns_limit_h_max 30
_diffrn_reflns_limit_h_min -30
_diffrn_reflns_limit_k_max 13
_diffrn_reflns_limit_k_min -11
_diffrn_reflns_limit_l_max 34
_diffrn_reflns_limit_l_min -34
_diffrn_reflns_number 32793
_diffrn_reflns_point_group_measured_fraction_full 1.000
_diffrn_reflns_point_group_measured_fraction_max 0.994
_diffrn_reflns_theta_full 25.242
_diffrn_reflns_theta_max 30.027
_diffrn_reflns_theta_min 1.792
_diffrn_source 'fine focus sealed tube'
_exptl_absorpt_coefficient_mu 0.411
_exptl_absorpt_correction_T_max 0.7460
_exptl_absorpt_correction_T_min 0.6591
_exptl_absorpt_correction_type multi-scan
_exptl_absorpt_process_details sadabs
_exptl_crystal_colour brown
_exptl_crystal_density_diffrn 1.158
_exptl_crystal_description prism
_exptl_crystal_F_000 1732
_exptl_crystal_size_max 0.320
_exptl_crystal_size_mid 0.250
_exptl_crystal_size_min 0.200
_refine_diff_density_max 0.946
_refine_diff_density_min -0.515
_refine_diff_density_rms 0.064
_refine_ls_extinction_method none
_refine_ls_goodness_of_fit_ref 1.047
_refine_ls_hydrogen_treatment mixed
_refine_ls_matrix_type full
_refine_ls_number_parameters 266
_refine_ls_number_reflns 6675
_refine_ls_number_restraints 0
_refine_ls_restrained_S_all 1.047
_refine_ls_R_factor_all 0.1070
_refine_ls_R_factor_gt 0.0666
_refine_ls_shift/su_max 0.000
_refine_ls_shift/su_mean 0.000
_refine_ls_structure_factor_coef Fsqd
_refine_ls_weighting_details 'w=1/[\s^2^(Fo^2^)+(0.0565P)^2^+7.3352P] where P=(Fo^2^+2Fc^2^)/3'
_refine_ls_weighting_scheme calc
_refine_ls_wR_factor_gt 0.1345
_refine_ls_wR_factor_ref 0.1520
_reflns_Friedel_coverage 0.000
_reflns_number_gt 4632
_reflns_number_total 6675
_reflns_threshold_expression 'I > 2\s(I)'
_cod_data_source_file om501178p_si_002.cif
_cod_data_source_block complex10pbad140930
_cod_depositor_comments 'Adding full bibliography for 4085549--4085557.cif.'
_cod_database_code 4085556
_shelx_space_group_comment
;
The symmetry employed for this shelxl refinement is uniquely defined
by the following loop, which should always be used as a source of
symmetry information in preference to the above space-group names.
They are only intended as comments.
;
_shelx_estimated_absorpt_t_min 0.880
_shelx_estimated_absorpt_t_max 0.922
_shelxl_version_number 2013-4

loop_
_space_group_symop_operation_xyz
'x, y, z'
'-x, y, -z+1/2'
'x+1/2, y+1/2, z'
'-x+1/2, y+1/2, -z+1/2'
'-x, -y, -z'
'x, -y, z-1/2'
'-x+1/2, -y+1/2, -z'
'x+1/2, -y+1/2, z-1/2'

loop_
_atom_site_label
_atom_site_type_symbol
_atom_site_fract_x
_atom_site_fract_y
_atom_site_fract_z
_atom_site_U_iso_or_equiv
_atom_site_adp_type
_atom_site_occupancy
_atom_site_site_symmetry_order
_atom_site_calc_flag
_atom_site_refinement_flags_posn
_atom_site_refinement_flags_adp
_atom_site_refinement_flags_occupancy
C1 C 1.0000 0.6524(3) 0.2500 0.0239(6) Uani 1 2 d S T P
C2 C 1.01482(12) 0.4188(3) 0.27952(10) 0.0318(5) Uani 1 1 d . . .
H2 H 1.0273 0.3369 0.3044 0.038 Uiso 1 1 calc R U .
C3 C 1.05215(12) 0.5979(2) 0.35881(9) 0.0314(5) Uani 1 1 d . . .
C4 C 1.00948(16) 0.6114(3) 0.38850(11) 0.0468(7) Uani 1 1 d . . .
C5 C 1.0400(2) 0.6317(4) 0.44987(13) 0.0749(12) Uani 1 1 d . . .
H5 H 1.0129 0.6427 0.4722 0.090 Uiso 1 1 calc R U .
C6 C 1.1083(3) 0.6356(4) 0.47796(14) 0.0865(15) Uani 1 1 d . . .
H6 H 1.1279 0.6459 0.5195 0.104 Uiso 1 1 calc R U .
C7 C 1.1474(2) 0.6251(4) 0.44699(14) 0.0753(12) Uani 1 1 d . . .
H7 H 1.1944 0.6313 0.4672 0.090 Uiso 1 1 calc R U .
C8 C 1.12179(14) 0.6054(3) 0.38652(12) 0.0465(7) Uani 1 1 d . . .
C9 C 0.93492(17) 0.6060(4) 0.35785(14) 0.0617(10) Uani 1 1 d . . .
H9 H 0.9233 0.6297 0.3154 0.074 Uiso 1 1 calc R U .
C10 C 0.9009(2) 0.7159(5) 0.3835(2) 0.0984(16) Uani 1 1 d . . .
H10A H 0.9030 0.6826 0.4220 0.148 Uiso 1 1 calc R U .
H10B H 0.8542 0.7268 0.3569 0.148 Uiso 1 1 calc R U .
H10C H 0.9237 0.8085 0.3879 0.148 Uiso 1 1 calc R U .
C11 C 0.9077(2) 0.4597(5) 0.3613(2) 0.0976(16) Uani 1 1 d . . .
H11A H 0.9306 0.3879 0.3467 0.146 Uiso 1 1 calc R U .
H11B H 0.8598 0.4576 0.3372 0.146 Uiso 1 1 calc R U .
H11C H 0.9148 0.4381 0.4023 0.146 Uiso 1 1 calc R U .
C12 C 1.16739(14) 0.5881(4) 0.35344(16) 0.0663(10) Uani 1 1 d . . .
H12 H 1.1430 0.6209 0.3120 0.080 Uiso 1 1 calc R U .
C13 C 1.23174(18) 0.6759(5) 0.3802(3) 0.119(2) Uani 1 1 d . . .
H13A H 1.2207 0.7758 0.3851 0.178 Uiso 1 1 calc R U .
H13B H 1.2563 0.6723 0.3539 0.178 Uiso 1 1 calc R U .
H13C H 1.2594 0.6356 0.4186 0.178 Uiso 1 1 calc R U .
C14 C 1.1870(2) 0.4318(5) 0.3523(2) 0.0834(12) Uani 1 1 d . . .
H14A H 1.2082 0.3960 0.3927 0.125 Uiso 1 1 calc R U .
H14B H 1.2184 0.4240 0.3324 0.125 Uiso 1 1 calc R U .
H14C H 1.1471 0.3747 0.3310 0.125 Uiso 1 1 calc R U .
C15 C 0.89013(11) 1.0083(2) 0.14376(10) 0.0291(5) Uani 1 1 d . . .
C16 C 0.87012(12) 1.0447(3) 0.08303(10) 0.0334(5) Uani 1 1 d . . .
C17 C 0.80457(13) 1.0862(3) 0.05129(11) 0.0415(6) Uani 1 1 d . . .
H17 H 0.7914 1.1099 0.0108 0.050 Uiso 1 1 calc R U .
C18 C 0.75819(13) 1.0938(3) 0.07695(13) 0.0475(7) Uani 1 1 d . . .
H18 H 0.7137 1.1223 0.0545 0.057 Uiso 1 1 calc R U .
C19 C 0.77726(13) 1.0593(3) 0.13563(12) 0.0436(6) Uani 1 1 d . . .
H19 H 0.7453 1.0649 0.1533 0.052 Uiso 1 1 calc R U .
C20 C 0.84196(12) 1.0167(3) 0.16962(11) 0.0342(5) Uani 1 1 d . . .
C21 C 0.92066(13) 1.0444(3) 0.05429(10) 0.0393(6) Uani 1 1 d . . .
H21 H 0.9519 0.9626 0.0716 0.047 Uiso 1 1 calc R U .
C22 C 0.96195(16) 1.1818(4) 0.06917(13) 0.0535(8) Uani 1 1 d . . .
H22A H 0.9330 1.2643 0.0522 0.080 Uiso 1 1 calc R U .
H22B H 0.9967 1.1766 0.0529 0.080 Uiso 1 1 calc R U .
H22C H 0.9827 1.1928 0.1120 0.080 Uiso 1 1 calc R U .
C23 C 0.89045(17) 1.0220(4) -0.01256(12) 0.0603(9) Uani 1 1 d . . .
H23A H 0.8618 1.1038 -0.0313 0.090 Uiso 1 1 calc R U .
H23B H 0.8639 0.9336 -0.0217 0.090 Uiso 1 1 calc R U .
H23C H 0.9263 1.0142 -0.0274 0.090 Uiso 1 1 calc R U .
C24 C 0.86019(13) 0.9851(3) 0.23446(11) 0.0418(6) Uani 1 1 d . . .
H24 H 0.8952 0.9086 0.2458 0.050 Uiso 1 1 calc R U .
C25 C 0.80221(18) 0.9296(6) 0.24959(16) 0.0944(16) Uani 1 1 d . . .
H25A H 0.7677 1.0039 0.2405 0.142 Uiso 1 1 calc R U .
H25B H 0.8184 0.9062 0.2916 0.142 Uiso 1 1 calc R U .
H25C H 0.7834 0.8434 0.2264 0.142 Uiso 1 1 calc R U .
C26 C 0.89055(16) 1.1167(4) 0.27137(13) 0.0580(8) Uani 1 1 d . . .
H26A H 0.9289 1.1493 0.2629 0.087 Uiso 1 1 calc R U .
H26B H 0.9051 1.0924 0.3132 0.087 Uiso 1 1 calc R U .
H26C H 0.8572 1.1934 0.2619 0.087 Uiso 1 1 calc R U .
N1 N 1.02361(9) 0.5610(2) 0.29699(7) 0.0246(4) Uani 1 1 d . . .
N2 N 0.95456(10) 0.9652(2) 0.17669(9) 0.0330(5) Uani 1 1 d . . .
Co1 Co 1.0000 0.87335(5) 0.2500 0.02470(13) Uani 1 2 d S T P
H2N H 0.9797(14) 0.966(3) 0.1568(12) 0.043(8) Uiso 1 1 d . . .

loop_
_atom_site_aniso_label
_atom_site_aniso_U_11
_atom_site_aniso_U_22
_atom_site_aniso_U_33
_atom_site_aniso_U_23
_atom_site_aniso_U_13
_atom_site_aniso_U_12
C1 0.0232(14) 0.0291(17) 0.0185(13) 0.000 0.0069(11) 0.000
C2 0.0420(13) 0.0247(11) 0.0265(11) 0.0013(9) 0.0108(10) 0.0004(10)
C3 0.0437(13) 0.0244(12) 0.0185(10) 0.0024(8) 0.0034(9) 0.0046(10)
C4 0.0688(19) 0.0466(16) 0.0247(11) 0.0038(12) 0.0173(12) 0.0208(14)
C5 0.136(4) 0.062(2) 0.0296(14) 0.0040(15) 0.035(2) 0.031(2)
C6 0.141(4) 0.059(2) 0.0208(14) -0.0019(15) -0.012(2) 0.005(2)
C7 0.092(3) 0.055(2) 0.0358(16) 0.0097(16) -0.0243(17) -0.015(2)
C8 0.0482(15) 0.0310(14) 0.0370(13) 0.0108(11) -0.0099(11) -0.0044(12)
C9 0.066(2) 0.087(3) 0.0460(16) 0.0190(17) 0.0364(16) 0.0338(19)
C10 0.113(4) 0.062(3) 0.158(5) 0.012(3) 0.094(4) 0.026(2)
C11 0.065(3) 0.069(3) 0.135(4) -0.034(3) 0.012(3) 0.021(2)
C12 0.0310(14) 0.077(2) 0.075(2) 0.0370(19) 0.0023(14) -0.0064(15)
C13 0.0359(18) 0.061(2) 0.222(6) 0.049(3) 0.008(3) -0.0043(17)
C14 0.064(2) 0.089(3) 0.105(3) -0.013(3) 0.041(2) -0.018(2)
C15 0.0292(11) 0.0234(11) 0.0271(11) 0.0013(9) 0.0022(9) -0.0029(9)
C16 0.0345(12) 0.0310(13) 0.0259(11) 0.0012(10) 0.0015(10) -0.0022(10)
C17 0.0384(14) 0.0406(15) 0.0311(12) 0.0059(11) -0.0030(10) 0.0006(11)
C18 0.0308(13) 0.0480(17) 0.0489(16) 0.0078(13) -0.0015(12) 0.0066(12)
C19 0.0316(13) 0.0482(16) 0.0478(15) 0.0061(13) 0.0114(12) 0.0011(12)
C20 0.0311(12) 0.0314(13) 0.0350(13) 0.0024(10) 0.0067(10) -0.0033(10)
C21 0.0421(14) 0.0437(15) 0.0251(11) 0.0035(11) 0.0048(10) 0.0026(12)
C22 0.0569(18) 0.0622(19) 0.0437(16) 0.0011(15) 0.0217(14) -0.0124(16)
C23 0.067(2) 0.078(2) 0.0272(14) 0.0009(14) 0.0090(14) 0.0032(18)
C24 0.0334(13) 0.0532(17) 0.0367(13) 0.0054(12) 0.0111(11) 0.0003(12)
C25 0.056(2) 0.174(5) 0.053(2) 0.024(3) 0.0210(17) -0.029(3)
C26 0.0578(18) 0.061(2) 0.0445(16) -0.0069(15) 0.0072(14) 0.0128(16)
N1 0.0272(9) 0.0254(9) 0.0190(8) 0.0004(7) 0.0062(7) 0.0012(7)
N2 0.0262(10) 0.0402(12) 0.0272(10) 0.0047(9) 0.0039(8) 0.0015(9)
Co1 0.0250(2) 0.0224(2) 0.0207(2) 0.000 0.00203(15) 0.000

loop_
_atom_type_symbol
_atom_type_description
_atom_type_scat_dispersion_real
_atom_type_scat_dispersion_imag
_atom_type_scat_source
C C 0.0033 0.0016 'International Tables Vol C Tables 4.2.6.8 and 6.1.1.4'
H H 0.0000 0.0000 'International Tables Vol C Tables 4.2.6.8 and 6.1.1.4'
N N 0.0061 0.0033 'International Tables Vol C Tables 4.2.6.8 and 6.1.1.4'
Co Co 0.3494 0.9721 'International Tables Vol C Tables 4.2.6.8 and 6.1.1.4'

loop_
_geom_angle_atom_site_label_1
_geom_angle_atom_site_label_2
_geom_angle_atom_site_label_3
_geom_angle
_geom_angle_site_symmetry_1
_geom_angle_site_symmetry_3
N1 C1 N1 103.0(3) . 2_755
N1 C1 Co1 128.50(13) . .
N1 C1 Co1 128.50(13) 2_755 .
C2 C2 N1 106.71(12) 2_755 .
C2 C2 H2 126.6 2_755 .
N1 C2 H2 126.6 . .
C4 C3 C8 123.5(2) . .
C4 C3 N1 118.0(2) . .
C8 C3 N1 118.2(2) . .
C3 C4 C5 116.1(3) . .
C3 C4 C9 122.7(2) . .
C5 C4 C9 121.2(3) . .
C6 C5 C4 121.2(3) . .
C6 C5 H5 119.4 . .
C4 C5 H5 119.4 . .
C7 C6 C5 120.4(3) . .
C7 C6 H6 119.8 . .
C5 C6 H6 119.8 . .
C6 C7 C8 122.4(4) . .
C6 C7 H7 118.8 . .
C8 C7 H7 118.8 . .
C7 C8 C3 116.5(3) . .
C7 C8 C12 120.9(3) . .
C3 C8 C12 122.6(2) . .
C11 C9 C4 112.0(3) . .
C11 C9 C10 108.8(3) . .
C4 C9 C10 111.5(3) . .
C11 C9 H9 108.1 . .
C4 C9 H9 108.1 . .
C10 C9 H9 108.1 . .
C9 C10 H10A 109.5 . .
C9 C10 H10B 109.5 . .
H10A C10 H10B 109.5 . .
C9 C10 H10C 109.5 . .
H10A C10 H10C 109.5 . .
H10B C10 H10C 109.5 . .
C9 C11 H11A 109.5 . .
C9 C11 H11B 109.5 . .
H11A C11 H11B 109.5 . .
C9 C11 H11C 109.5 . .
H11A C11 H11C 109.5 . .
H11B C11 H11C 109.5 . .
C8 C12 C14 111.0(3) . .
C8 C12 C13 112.9(4) . .
C14 C12 C13 107.6(3) . .
C8 C12 H12 108.4 . .
C14 C12 H12 108.4 . .
C13 C12 H12 108.4 . .
C12 C13 H13A 109.5 . .
C12 C13 H13B 109.5 . .
H13A C13 H13B 109.5 . .
C12 C13 H13C 109.5 . .
H13A C13 H13C 109.5 . .
H13B C13 H13C 109.5 . .
C12 C14 H14A 109.5 . .
C12 C14 H14B 109.5 . .
H14A C14 H14B 109.5 . .
C12 C14 H14C 109.5 . .
H14A C14 H14C 109.5 . .
H14B C14 H14C 109.5 . .
N2 C15 C20 120.5(2) . .
N2 C15 C16 121.2(2) . .
C20 C15 C16 118.3(2) . .
C17 C16 C15 119.4(2) . .
C17 C16 C21 120.4(2) . .
C15 C16 C21 120.1(2) . .
C18 C17 C16 121.8(2) . .
C18 C17 H17 119.1 . .
C16 C17 H17 119.1 . .
C17 C18 C19 119.1(2) . .
C17 C18 H18 120.4 . .
C19 C18 H18 120.4 . .
C18 C19 C20 121.8(3) . .
C18 C19 H19 119.1 . .
C20 C19 H19 119.1 . .
C19 C20 C15 119.6(2) . .
C19 C20 C24 119.1(2) . .
C15 C20 C24 121.2(2) . .
C16 C21 C22 110.5(2) . .
C16 C21 C23 114.2(2) . .
C22 C21 C23 110.1(2) . .
C16 C21 H21 107.2 . .
C22 C21 H21 107.2 . .
C23 C21 H21 107.2 . .
C21 C22 H22A 109.5 . .
C21 C22 H22B 109.5 . .
H22A C22 H22B 109.5 . .
C21 C22 H22C 109.5 . .
H22A C22 H22C 109.5 . .
H22B C22 H22C 109.5 . .
C21 C23 H23A 109.5 . .
C21 C23 H23B 109.5 . .
H23A C23 H23B 109.5 . .
C21 C23 H23C 109.5 . .
H23A C23 H23C 109.5 . .
H23B C23 H23C 109.5 . .
C20 C24 C26 110.6(2) . .
C20 C24 C25 114.3(2) . .
C26 C24 C25 109.7(3) . .
C20 C24 H24 107.3 . .
C26 C24 H24 107.3 . .
C25 C24 H24 107.3 . .
C24 C25 H25A 109.5 . .
C24 C25 H25B 109.5 . .
H25A C25 H25B 109.5 . .
C24 C25 H25C 109.5 . .
H25A C25 H25C 109.5 . .
H25B C25 H25C 109.5 . .
C24 C26 H26A 109.5 . .
C24 C26 H26B 109.5 . .
H26A C26 H26B 109.5 . .
C24 C26 H26C 109.5 . .
H26A C26 H26C 109.5 . .
H26B C26 H26C 109.5 . .
C1 N1 C2 111.80(18) . .
C1 N1 C3 127.74(19) . .
C2 N1 C3 120.41(18) . .
C15 N2 Co1 137.04(18) . .
C15 N2 H2N 112.6(19) . .
Co1 N2 H2N 109.2(19) . .
N2 Co1 N2 126.39(13) 2_755 .
N2 Co1 C1 116.81(7) 2_755 .
N2 Co1 C1 116.80(7) . .

loop_
_geom_bond_atom_site_label_1
_geom_bond_atom_site_label_2
_geom_bond_distance
_geom_bond_site_symmetry_2
C1 N1 1.368(3) .
C1 N1 1.368(3) 2_755
C1 Co1 2.058(3) .
C2 C2 1.345(4) 2_755
C2 N1 1.384(3) .
C2 H2 0.9500 .
C3 C4 1.385(4) .
C3 C8 1.402(4) .
C3 N1 1.447(3) .
C4 C5 1.410(4) .
C4 C9 1.502(4) .
C5 C6 1.376(6) .
C5 H5 0.9500 .
C6 C7 1.341(6) .
C6 H6 0.9500 .
C7 C8 1.386(4) .
C7 H7 0.9500 .
C8 C12 1.509(5) .
C9 C11 1.500(6) .
C9 C10 1.530(5) .
C9 H9 1.0000 .
C10 H10A 0.9800 .
C10 H10B 0.9800 .
C10 H10C 0.9800 .
C11 H11A 0.9800 .
C11 H11B 0.9800 .
C11 H11C 0.9800 .
C12 C14 1.520(6) .
C12 C13 1.533(5) .
C12 H12 1.0000 .
C13 H13A 0.9800 .
C13 H13B 0.9800 .
C13 H13C 0.9800 .
C14 H14A 0.9800 .
C14 H14B 0.9800 .
C14 H14C 0.9800 .
C15 N2 1.381(3) .
C15 C20 1.416(3) .
C15 C16 1.427(3) .
C16 C17 1.391(3) .
C16 C21 1.513(4) .
C17 C18 1.377(4) .
C17 H17 0.9500 .
C18 C19 1.378(4) .
C18 H18 0.9500 .
C19 C20 1.390(3) .
C19 H19 0.9500 .
C20 C24 1.517(4) .
C21 C22 1.525(4) .
C21 C23 1.533(3) .
C21 H21 1.0000 .
C22 H22A 0.9800 .
C22 H22B 0.9800 .
C22 H22C 0.9800 .
C23 H23A 0.9800 .
C23 H23B 0.9800 .
C23 H23C 0.9800 .
C24 C26 1.518(4) .
C24 C25 1.530(4) .
C24 H24 1.0000 .
C25 H25A 0.9800 .
C25 H25B 0.9800 .
C25 H25C 0.9800 .
C26 H26A 0.9800 .
C26 H26B 0.9800 .
C26 H26C 0.9800 .
N2 Co1 1.896(2) .
N2 H2N 0.86(3) .
Co1 N2 1.896(2) 2_755

loop_
_geom_torsion_atom_site_label_1
_geom_torsion_atom_site_label_2
_geom_torsion_atom_site_label_3
_geom_torsion_atom_site_label_4
_geom_torsion
_geom_torsion_site_symmetry_1
_geom_torsion_site_symmetry_4
C8 C3 C4 C5 -0.9(4) . .
N1 C3 C4 C5 173.2(2) . .
C8 C3 C4 C9 178.8(3) . .
N1 C3 C4 C9 -7.1(4) . .
C3 C4 C5 C6 -0.8(5) . .
C9 C4 C5 C6 179.5(3) . .
C4 C5 C6 C7 2.2(6) . .
C5 C6 C7 C8 -2.1(6) . .
C6 C7 C8 C3 0.4(5) . .
C6 C7 C8 C12 -177.6(3) . .
C4 C3 C8 C7 1.1(4) . .
N1 C3 C8 C7 -173.0(2) . .
C4 C3 C8 C12 179.1(3) . .
N1 C3 C8 C12 4.9(4) . .
C3 C4 C9 C11 97.5(4) . .
C5 C4 C9 C11 -82.9(4) . .
C3 C4 C9 C10 -140.4(3) . .
C5 C4 C9 C10 39.3(4) . .
C7 C8 C12 C14 87.3(4) . .
C3 C8 C12 C14 -90.6(3) . .
C7 C8 C12 C13 -33.6(4) . .
C3 C8 C12 C13 148.5(3) . .
N2 C15 C16 C17 179.3(2) . .
C20 C15 C16 C17 -0.3(4) . .
N2 C15 C16 C21 -3.4(4) . .
C20 C15 C16 C21 177.0(2) . .
C15 C16 C17 C18 0.3(4) . .
C21 C16 C17 C18 -177.0(3) . .
C16 C17 C18 C19 0.0(4) . .
C17 C18 C19 C20 -0.2(4) . .
C18 C19 C20 C15 0.2(4) . .
C18 C19 C20 C24 178.0(3) . .
N2 C15 C20 C19 -179.5(2) . .
C16 C15 C20 C19 0.1(4) . .
N2 C15 C20 C24 2.7(4) . .
C16 C15 C20 C24 -177.7(2) . .
C17 C16 C21 C22 97.5(3) . .
C15 C16 C21 C22 -79.8(3) . .
C17 C16 C21 C23 -27.2(4) . .
C15 C16 C21 C23 155.5(2) . .
C19 C20 C24 C26 -94.7(3) . .
C15 C20 C24 C26 83.1(3) . .
C19 C20 C24 C25 29.6(4) . .
C15 C20 C24 C25 -152.6(3) . .
N1 C1 N1 C2 -0.01(12) 2_755 .
Co1 C1 N1 C2 179.99(12) . .
N1 C1 N1 C3 -177.3(2) 2_755 .
Co1 C1 N1 C3 2.7(2) . .
C2 C2 N1 C1 0.0(3) 2_755 .
C2 C2 N1 C3 177.5(2) 2_755 .
C4 C3 N1 C1 89.2(3) . .
C8 C3 N1 C1 -96.4(2) . .
C4 C3 N1 C2 -87.9(3) . .
C8 C3 N1 C2 86.6(3) . .
C20 C15 N2 Co1 14.9(4) . .
C16 C15 N2 Co1 -164.7(2) . .
C15 N2 Co1 N2 -93.7(3) . 2_755
C15 N2 Co1 C1 86.3(3) . .
